data_4082654
loop_
_publ_author_name
'Pe\~na, Bruno'
'David, Amanda'
'Pavani, Christiane'
'Baptista, Mauricio S.'
'Pellois, Jean-Philippe'
'Turro, Claudia'
'Dunbar, Kim R.'

_publ_section_title
;
 Cytotoxicity Studies of Cyclometallated Ruthenium(II) Compounds: New
 Applications for Ruthenium Dyes
;
_journal_issue 5
_journal_name_full Organometallics
_journal_page_first 1100
_journal_paper_doi 10.1021/om500001h
_journal_volume 33
_journal_year 2014
_chemical_formula_moiety 'C26 H23 N6 Ru, F6 P'
_chemical_formula_sum 'C26 H23 F6 N6 P Ru'
_chemical_formula_weight 665.54
_space_group_crystal_system monoclinic
_space_group_IT_number 14
_space_group_name_Hall '-P 2ybc'
_space_group_name_H-M_alt 'P 1 21/c 1'
_symmetry_space_group_name_Hall '-P 2ybc'
_symmetry_space_group_name_H-M 'P 1 21/c 1'
_atom_sites_solution_hydrogens geom
_atom_sites_solution_primary direct
_atom_sites_solution_secondary difmap
_audit_creation_date 11-27-2013
_audit_creation_method SHELXL-2013
_cell_angle_alpha 90
_cell_angle_beta 92.49(3)
_cell_angle_gamma 90
_cell_formula_units_Z 4
_cell_length_a 8.3581(17)
_cell_length_b 13.855(3)
_cell_length_c 23.624(5)
_cell_measurement_reflns_used 6359
_cell_measurement_temperature 110(2)
_cell_measurement_theta_max 25.23
_cell_measurement_theta_min 2.27
_cell_volume 2733.1(10)
_computing_cell_refinement 'Bruker SMART'
_computing_data_collection 'Bruker SMART'
_computing_data_reduction 'Bruker SAINT'
_computing_molecular_graphics SHELXLE
_computing_publication_material 'enCIFer 1.4'
_computing_structure_refinement SHELXL-2013/4
_computing_structure_solution SHELXS-2013/1
_diffrn_ambient_temperature 110(2)
_diffrn_measured_fraction_theta_full 0.998
_diffrn_measured_fraction_theta_max 0.998
_diffrn_measurement_device_type 'Bruker APEX CCD area-detector'
_diffrn_measurement_method 'profile data from \w scans'
_diffrn_radiation_type MoK\a
_diffrn_radiation_wavelength 0.71073
_diffrn_reflns_av_R_equivalents 0.0309
_diffrn_reflns_av_unetI/netI 0.0293
_diffrn_reflns_Laue_measured_fraction_full 0.998
_diffrn_reflns_Laue_measured_fraction_max 0.998
_diffrn_reflns_limit_h_max 10
_diffrn_reflns_limit_h_min -10
_diffrn_reflns_limit_k_max 15
_diffrn_reflns_limit_k_min -16
_diffrn_reflns_limit_l_max 28
_diffrn_reflns_limit_l_min -26
_diffrn_reflns_number 18651
_diffrn_reflns_point_group_measured_fraction_full 0.998
_diffrn_reflns_point_group_measured_fraction_max 0.998
_diffrn_reflns_theta_full 25.242
_diffrn_reflns_theta_max 25.274
_diffrn_reflns_theta_min 1.704
_diffrn_source 'fine-focus sealed tube'
_exptl_absorpt_coefficient_mu 0.701
_exptl_absorpt_correction_T_max 0.7452
_exptl_absorpt_correction_T_min 0.6561
_exptl_absorpt_correction_type multi-scan
_exptl_absorpt_process_details 'SADABS (BRUKER, 2012/1)'
_exptl_crystal_colour red
_exptl_crystal_density_diffrn 1.617
_exptl_crystal_density_method 'not measured'
_exptl_crystal_description block
_exptl_crystal_F_000 1336
_exptl_crystal_recrystallization_method
;
slow diffusion of hexanes into CH2Cl2/CH3CN solution of the 
compound
;
_exptl_crystal_size_max 0.34
_exptl_crystal_size_mid 0.13
_exptl_crystal_size_min 0.10
_refine_diff_density_max 1.395
_refine_diff_density_min -0.766
_refine_diff_density_rms 0.102
_refine_ls_extinction_method none
_refine_ls_goodness_of_fit_ref 1.112
_refine_ls_hydrogen_treatment riding
_refine_ls_matrix_type full
_refine_ls_number_parameters 363
_refine_ls_number_reflns 4952
_refine_ls_number_restraints 0
_refine_ls_restrained_S_all 1.112
_refine_ls_R_factor_all 0.0526
_refine_ls_R_factor_gt 0.0441
_refine_ls_shift/su_max 0.001
_refine_ls_shift/su_mean 0.000
_refine_ls_structure_factor_coef Fsqd
_refine_ls_weighting_details 'w=1/[\s^2^(Fo^2^)+(0.0450P)^2^+8.0912P] where P=(Fo^2^+2Fc^2^)/3'
_refine_ls_weighting_scheme calc
_refine_ls_wR_factor_gt 0.1054
_refine_ls_wR_factor_ref 0.1167
_reflns_Friedel_coverage 0.000
_reflns_number_gt 4286
_reflns_number_total 4952
_reflns_threshold_expression 'I > 2\s(I)'
_cod_data_source_file om500001h_si_002.cif
_cod_data_source_block bruno037
_cod_database_code 4082654
_shelx_space_group_comment
;
The symmetry employed for this shelxl refinement is uniquely defined
by the following loop, which should always be used as a source of
symmetry information in preference to the above space-group names.
They are only intended as comments.
;
_shelxl_version_number 2013-4

loop_
_space_group_symop_operation_xyz
'x, y, z'
'-x, y+1/2, -z+1/2'
'-x, -y, -z'
'x, -y-1/2, z-1/2'

loop_
_atom_site_label
_atom_site_type_symbol
_atom_site_fract_x
_atom_site_fract_y
_atom_site_fract_z
_atom_site_U_iso_or_equiv
_atom_site_adp_type
_atom_site_occupancy
_atom_site_site_symmetry_order
_atom_site_calc_flag
_atom_site_refinement_flags_posn
_atom_site_refinement_flags_adp
Ru1 Ru 0.47990(4) 0.72258(3) 0.12516(2) 0.02528(12) Uani 1 1 d . .
N1 N 0.3232(4) 0.7856(3) 0.06717(15) 0.0276(8) Uani 1 1 d . .
F1 F 0.5251(3) 0.7743(2) -0.09018(13) 0.0509(8) Uani 1 1 d . .
P1 P 0.66222(13) 0.85246(10) -0.09869(5) 0.0341(3) Uani 1 1 d . .
C1 C 0.2957(5) 0.6262(3) 0.12618(17) 0.0266(9) Uani 1 1 d . .
C11 C 0.3493(5) 0.8666(3) 0.04008(19) 0.0325(10) Uani 1 1 d . .
H8 H 0.4400 0.9041 0.0518 0.039 Uiso 1 1 calc R U
F2 F 0.5337(4) 0.9313(3) -0.1113(2) 0.0932(15) Uani 1 1 d . .
N2 N 0.6243(4) 0.6387(3) 0.17720(15) 0.0305(8) Uani 1 1 d . .
C21 C 0.0176(5) 0.7653(3) 0.2425(2) 0.0359(11) Uani 1 1 d . .
H16 H -0.0905 0.7645 0.2282 0.043 Uiso 1 1 calc R U
C10 C 0.2520(5) 0.9002(4) -0.0045(2) 0.0386(11) Uani 1 1 d . .
H7 H 0.2750 0.9594 -0.0227 0.046 Uiso 1 1 calc R U
C9 C 0.1214(6) 0.8460(4) -0.0217(2) 0.0405(12) Uani 1 1 d . .
H6 H 0.0530 0.8669 -0.0524 0.049 Uiso 1 1 calc R U
N6 N 0.4242(4) 0.8024(2) 0.18991(14) 0.0248(7) Uani 1 1 d . .
C8 C 0.0905(5) 0.7607(4) 0.0062(2) 0.0369(11) Uani 1 1 d . .
H5 H 0.0008 0.7225 -0.0056 0.044 Uiso 1 1 calc R U
N5 N 0.5105(4) 0.8760(3) 0.20712(14) 0.0279(8) Uani 1 1 d . .
F5 F 0.7979(4) 0.7712(3) -0.0877(2) 0.0803(12) Uani 1 1 d . .
C6 C 0.1693(5) 0.6441(3) 0.08609(18) 0.0299(10) Uani 1 1 d . .
C7 C 0.1911(5) 0.7308(3) 0.05152(18) 0.0301(10) Uani 1 1 d . .
F6 F 0.8020(3) 0.9293(2) -0.10754(12) 0.0479(7) Uani 1 1 d . .
C23 C 0.7032(5) 0.5909(3) 0.20637(19) 0.0327(10) Uani 1 1 d . .
C15 C 0.7394(5) 0.9708(4) 0.18433(19) 0.0330(10) Uani 1 1 d . .
H12 H 0.7210 1.0125 0.2153 0.040 Uiso 1 1 calc R U
C14 C 0.8661(5) 0.9862(3) 0.15043(18) 0.0323(10) Uani 1 1 d . .
H11 H 0.9372 1.0387 0.1576 0.039 Uiso 1 1 calc R U
C13 C 0.8887(5) 0.9241(3) 0.10571(18) 0.0306(10) Uani 1 1 d . .
H10 H 0.9766 0.9332 0.0821 0.037 Uiso 1 1 calc R U
C12 C 0.7831(5) 0.8489(3) 0.09547(18) 0.0290(9) Uani 1 1 d . .
H9 H 0.7992 0.8072 0.0643 0.035 Uiso 1 1 calc R U
C2 C 0.2799(6) 0.5440(3) 0.16006(19) 0.0348(10) Uani 1 1 d . .
H1 H 0.3629 0.5286 0.1873 0.042 Uiso 1 1 calc R U
C3 C 0.1466(6) 0.4844(4) 0.1549(2) 0.0414(12) Uani 1 1 d . .
H2 H 0.1396 0.4292 0.1785 0.050 Uiso 1 1 calc R U
N3 N 0.5628(4) 0.6519(3) 0.05576(16) 0.0304(8) Uani 1 1 d . .
C4 C 0.0242(6) 0.5050(4) 0.1158(2) 0.0431(12) Uani 1 1 d . .
H3 H -0.0675 0.4645 0.1126 0.052 Uiso 1 1 calc R U
N4 N 0.6572(4) 0.8326(3) 0.12840(14) 0.0256(8) Uani 1 1 d . .
C5 C 0.0357(5) 0.5843(4) 0.0814(2) 0.0399(11) Uani 1 1 d . .
H4 H -0.0482 0.5985 0.0543 0.048 Uiso 1 1 calc R U
C16 C 0.6386(5) 0.8932(3) 0.17258(17) 0.0263(9) Uani 1 1 d . .
C17 C 0.2965(5) 0.7841(3) 0.22768(18) 0.0261(9) Uani 1 1 d . .
C18 C 0.3325(5) 0.7706(4) 0.28441(19) 0.0362(11) Uani 1 1 d . .
H13 H 0.4402 0.7734 0.2989 0.043 Uiso 1 1 calc R U
C19 C 0.2078(6) 0.7527(4) 0.3202(2) 0.0432(12) Uani 1 1 d . .
H14 H 0.2307 0.7414 0.3594 0.052 Uiso 1 1 calc R U
C25 C 0.6012(5) 0.6205(3) 0.0140(2) 0.0350(10) Uani 1 1 d . .
C26 C 0.6481(7) 0.5783(4) -0.0396(2) 0.0550(15) Uani 1 1 d . .
H19A H 0.7248 0.6211 -0.0574 0.083 Uiso 1 1 calc R U
H19B H 0.5531 0.5705 -0.0650 0.083 Uiso 1 1 calc R U
H19C H 0.6979 0.5152 -0.0325 0.083 Uiso 1 1 calc R U
C24 C 0.8002(6) 0.5291(4) 0.2430(2) 0.0403(11) Uani 1 1 d . .
H18A H 0.7597 0.5306 0.2813 0.061 Uiso 1 1 calc R U
H18B H 0.9114 0.5517 0.2441 0.061 Uiso 1 1 calc R U
H18C H 0.7954 0.4628 0.2285 0.061 Uiso 1 1 calc R U
C20 C 0.0522(6) 0.7514(3) 0.2992(2) 0.0406(12) Uani 1 1 d . .
H15 H -0.0323 0.7408 0.3241 0.049 Uiso 1 1 calc R U
F3 F 0.6689(5) 0.8745(3) -0.03374(14) 0.0861(14) Uani 1 1 d . .
F4 F 0.6656(5) 0.8255(4) -0.16382(14) 0.0875(14) Uani 1 1 d . .
C22 C 0.1403(5) 0.7807(3) 0.20593(19) 0.0302(10) Uani 1 1 d . .
H17 H 0.1175 0.7887 0.1665 0.036 Uiso 1 1 calc R U

loop_
_atom_site_aniso_label
_atom_site_aniso_U_11
_atom_site_aniso_U_22
_atom_site_aniso_U_33
_atom_site_aniso_U_23
_atom_site_aniso_U_13
_atom_site_aniso_U_12
Ru1 0.02062(18) 0.0298(2) 0.0256(2) 0.00052(15) 0.00289(13) -0.00188(14)
N1 0.0213(17) 0.037(2) 0.0246(18) -0.0012(16) 0.0023(14) 0.0024(15)
F1 0.0403(16) 0.058(2) 0.0540(19) 0.0074(15) 0.0012(13) -0.0185(14)
P1 0.0274(6) 0.0446(7) 0.0302(6) 0.0027(5) 0.0010(5) -0.0046(5)
C1 0.024(2) 0.032(2) 0.024(2) -0.0031(18) 0.0078(17) -0.0001(17)
C11 0.030(2) 0.038(3) 0.030(2) 0.001(2) 0.0048(18) -0.0023(19)
F2 0.0408(19) 0.062(2) 0.175(5) 0.033(3) -0.010(2) 0.0063(17)
N2 0.0330(19) 0.029(2) 0.029(2) 0.0010(17) 0.0056(16) -0.0007(16)
C21 0.023(2) 0.031(3) 0.054(3) -0.001(2) 0.006(2) 0.0021(18)
C10 0.035(2) 0.041(3) 0.039(3) 0.003(2) 0.002(2) -0.005(2)
C9 0.035(2) 0.057(3) 0.029(2) 0.006(2) -0.003(2) 0.007(2)
N6 0.0218(17) 0.0272(19) 0.0255(18) 0.0049(15) 0.0016(14) 0.0020(14)
C8 0.030(2) 0.044(3) 0.037(3) -0.002(2) -0.0012(19) 0.000(2)
N5 0.0236(17) 0.035(2) 0.0250(18) 0.0015(16) 0.0011(14) -0.0027(15)
F5 0.0434(19) 0.060(2) 0.137(4) 0.019(2) -0.003(2) -0.0007(17)
C6 0.029(2) 0.030(2) 0.031(2) -0.0026(19) 0.0028(18) -0.0013(18)
C7 0.026(2) 0.036(3) 0.029(2) -0.001(2) 0.0022(17) 0.0035(19)
F6 0.0363(15) 0.0585(19) 0.0489(17) 0.0091(15) 0.0006(13) -0.0150(14)
C23 0.035(2) 0.030(2) 0.034(2) 0.000(2) 0.002(2) -0.001(2)
C15 0.031(2) 0.040(3) 0.027(2) -0.002(2) 0.0004(18) -0.006(2)
C14 0.026(2) 0.038(3) 0.032(2) 0.006(2) -0.0038(18) -0.0099(19)
C13 0.022(2) 0.039(3) 0.032(2) 0.006(2) 0.0031(17) -0.0016(18)
C12 0.025(2) 0.036(2) 0.027(2) 0.0009(19) 0.0036(17) 0.0010(18)
C2 0.037(2) 0.038(3) 0.030(2) 0.000(2) 0.0030(19) 0.002(2)
C3 0.056(3) 0.033(3) 0.037(3) 0.003(2) 0.015(2) -0.010(2)
N3 0.0258(18) 0.029(2) 0.037(2) 0.0009(17) 0.0057(16) -0.0029(15)
C4 0.036(3) 0.043(3) 0.051(3) -0.002(2) 0.011(2) -0.015(2)
N4 0.0198(16) 0.0291(19) 0.0278(19) 0.0046(15) -0.0007(14) -0.0009(14)
C5 0.026(2) 0.047(3) 0.046(3) -0.004(2) -0.002(2) -0.004(2)
C16 0.022(2) 0.034(2) 0.022(2) 0.0000(18) -0.0011(16) -0.0005(17)
C17 0.024(2) 0.027(2) 0.028(2) 0.0034(18) 0.0075(17) 0.0024(17)
C18 0.028(2) 0.048(3) 0.033(2) 0.014(2) 0.0027(18) 0.002(2)
C19 0.045(3) 0.052(3) 0.034(3) 0.017(2) 0.012(2) 0.004(2)
C25 0.035(2) 0.029(2) 0.042(3) -0.001(2) 0.009(2) -0.0058(19)
C26 0.072(4) 0.044(3) 0.051(3) -0.008(3) 0.027(3) -0.005(3)
C24 0.040(3) 0.038(3) 0.042(3) 0.008(2) -0.002(2) 0.004(2)
C20 0.036(3) 0.035(3) 0.053(3) 0.010(2) 0.021(2) 0.003(2)
F3 0.087(3) 0.136(4) 0.0365(18) -0.018(2) 0.0157(17) -0.054(3)
F4 0.084(3) 0.136(4) 0.044(2) -0.024(2) 0.0139(18) -0.061(3)
C22 0.025(2) 0.030(2) 0.035(2) -0.002(2) 0.0003(18) 0.0032(18)

loop_
_atom_type_symbol
_atom_type_description
_atom_type_scat_dispersion_real
_atom_type_scat_dispersion_imag
_atom_type_scat_source
C C 0.0033 0.0016 'International Tables Vol C Tables 4.2.6.8 and 6.1.1.4'
H H 0.0000 0.0000 'International Tables Vol C Tables 4.2.6.8 and 6.1.1.4'
N N 0.0061 0.0033 'International Tables Vol C Tables 4.2.6.8 and 6.1.1.4'
F F 0.0171 0.0103 'International Tables Vol C Tables 4.2.6.8 and 6.1.1.4'
P P 0.1023 0.0942 'International Tables Vol C Tables 4.2.6.8 and 6.1.1.4'
Ru Ru -1.2594 0.8363 'International Tables Vol C Tables 4.2.6.8 and 6.1.1.4'

loop_
_geom_angle_atom_site_label_1
_geom_angle_atom_site_label_2
_geom_angle_atom_site_label_3
_geom_angle
N6 Ru1 C1 98.91(15)
N6 Ru1 N2 90.30(14)
C1 Ru1 N2 92.69(16)
N6 Ru1 N1 96.58(14)
C1 Ru1 N1 80.00(16)
N2 Ru1 N1 170.63(15)
N6 Ru1 N3 172.29(14)
C1 Ru1 N3 88.77(15)
N2 Ru1 N3 89.90(15)
N1 Ru1 N3 84.14(14)
N6 Ru1 N4 75.90(14)
C1 Ru1 N4 174.35(15)
N2 Ru1 N4 89.61(14)
N1 Ru1 N4 98.21(14)
N3 Ru1 N4 96.40(14)
C11 N1 C7 119.2(4)
C11 N1 Ru1 125.1(3)
C7 N1 Ru1 115.2(3)
F2 P1 F3 92.6(3)
F2 P1 F4 91.2(3)
F3 P1 F4 176.1(3)
F2 P1 F1 90.37(19)
F3 P1 F1 90.25(19)
F4 P1 F1 90.31(18)
F2 P1 F6 90.60(19)
F3 P1 F6 90.17(18)
F4 P1 F6 89.20(18)
F1 P1 F6 178.93(19)
F2 P1 F5 178.0(3)
F3 P1 F5 89.1(3)
F4 P1 F5 87.1(3)
F1 P1 F5 90.59(19)
F6 P1 F5 88.43(18)
C2 C1 C6 116.1(4)
C2 C1 Ru1 128.9(3)
C6 C1 Ru1 114.9(3)
N1 C11 C10 123.6(4)
C23 N2 Ru1 179.0(4)
C20 C21 C22 120.0(4)
C9 C10 C11 118.4(5)
C10 C9 C8 119.3(4)
N5 N6 C17 111.0(3)
N5 N6 Ru1 122.5(3)
C17 N6 Ru1 126.2(3)
C9 C8 C7 120.0(4)
N6 N5 C16 112.3(3)
C5 C6 C1 121.6(4)
C5 C6 C7 124.2(4)
C1 C6 C7 114.2(4)
N1 C7 C8 119.4(4)
N1 C7 C6 114.8(4)
C8 C7 C6 125.8(4)
N2 C23 C24 178.8(5)
C14 C15 C16 118.8(4)
C15 C14 C13 119.0(4)
C12 C13 C14 119.8(4)
N4 C12 C13 122.2(4)
C3 C2 C1 121.9(4)
C4 C3 C2 120.3(5)
C25 N3 Ru1 172.7(4)
C5 C4 C3 119.6(4)
C16 N4 C12 117.2(4)
C16 N4 Ru1 111.7(3)
C12 N4 Ru1 131.1(3)
C4 C5 C6 120.5(4)
N4 C16 C15 123.1(4)
N4 C16 N5 117.5(4)
C15 C16 N5 119.4(4)
C18 C17 C22 121.4(4)
C18 C17 N6 119.4(4)
C22 C17 N6 119.2(4)
C17 C18 C19 118.6(4)
C20 C19 C18 120.4(5)
N3 C25 C26 178.7(5)
C19 C20 C21 120.5(4)
C17 C22 C21 119.1(4)

loop_
_geom_bond_atom_site_label_1
_geom_bond_atom_site_label_2
_geom_bond_distance
Ru1 N6 1.960(3)
Ru1 C1 2.039(4)
Ru1 N2 2.046(4)
Ru1 N1 2.049(4)
Ru1 N3 2.056(4)
Ru1 N4 2.125(3)
N1 C11 1.315(6)
N1 C7 1.377(6)
F1 P1 1.596(3)
P1 F2 1.552(4)
P1 F3 1.563(3)
P1 F4 1.585(4)
P1 F6 1.601(3)
P1 F5 1.610(4)
C1 C2 1.401(6)
C1 C6 1.410(6)
C11 C10 1.383(7)
N2 C23 1.144(6)
C21 C20 1.373(7)
C21 C22 1.385(6)
C10 C9 1.371(7)
C9 C8 1.382(7)
N6 N5 1.305(5)
N6 C17 1.443(5)
C8 C7 1.396(6)
N5 C16 1.394(5)
C6 C5 1.391(6)
C6 C7 1.469(6)
C23 C24 1.442(6)
C15 C14 1.372(6)
C15 C16 1.386(6)
C14 C13 1.381(6)
C13 C12 1.381(6)
C12 N4 1.354(5)
C2 C3 1.388(7)
C3 C4 1.379(7)
N3 C25 1.136(6)
C4 C5 1.371(7)
N4 C16 1.354(5)
C17 C18 1.373(6)
C17 C22 1.383(6)
C18 C19 1.392(6)
C19 C20 1.372(7)
C25 C26 1.465(7)

loop_
_geom_torsion_atom_site_label_1
_geom_torsion_atom_site_label_2
_geom_torsion_atom_site_label_3
_geom_torsion_atom_site_label_4
_geom_torsion
C7 N1 C11 C10 -1.0(7)
Ru1 N1 C11 C10 170.4(3)
N1 C11 C10 C9 -0.4(7)
C11 C10 C9 C8 0.6(7)
C10 C9 C8 C7 0.4(7)
C17 N6 N5 C16 177.7(3)
Ru1 N6 N5 C16 3.2(5)
C2 C1 C6 C5 1.2(6)
Ru1 C1 C6 C5 179.6(3)
C2 C1 C6 C7 -179.9(4)
Ru1 C1 C6 C7 -1.5(5)
C11 N1 C7 C8 2.0(6)
Ru1 N1 C7 C8 -170.3(3)
C11 N1 C7 C6 -177.4(4)
Ru1 N1 C7 C6 10.4(5)
C9 C8 C7 N1 -1.7(7)
C9 C8 C7 C6 177.6(4)
C5 C6 C7 N1 173.0(4)
C1 C6 C7 N1 -5.8(6)
C5 C6 C7 C8 -6.3(7)
C1 C6 C7 C8 174.9(4)
C16 C15 C14 C13 0.2(7)
C15 C14 C13 C12 0.8(6)
C14 C13 C12 N4 -0.8(6)
C6 C1 C2 C3 -0.8(6)
Ru1 C1 C2 C3 -179.0(3)
C1 C2 C3 C4 -0.1(7)
C2 C3 C4 C5 0.7(8)
C13 C12 N4 C16 -0.3(6)
C13 C12 N4 Ru1 -178.1(3)
C3 C4 C5 C6 -0.3(8)
C1 C6 C5 C4 -0.6(7)
C7 C6 C5 C4 -179.4(4)
C12 N4 C16 C15 1.4(6)
Ru1 N4 C16 C15 179.6(3)
C12 N4 C16 N5 -179.2(4)
Ru1 N4 C16 N5 -0.9(4)
C14 C15 C16 N4 -1.4(7)
C14 C15 C16 N5 179.2(4)
N6 N5 C16 N4 -1.2(5)
N6 N5 C16 C15 178.2(4)
N5 N6 C17 C18 -54.8(5)
Ru1 N6 C17 C18 119.4(4)
N5 N6 C17 C22 125.1(4)
Ru1 N6 C17 C22 -60.7(5)
C22 C17 C18 C19 0.3(7)
N6 C17 C18 C19 -179.8(4)
C17 C18 C19 C20 -1.8(8)
C18 C19 C20 C21 1.6(8)
C22 C21 C20 C19 0.1(7)
C18 C17 C22 C21 1.4(7)
N6 C17 C22 C21 -178.5(4)
C20 C21 C22 C17 -1.6(7)
